data_7154750
loop_
_publ_author_name
'de la Cruz, Fabiola N.'
'L\'opez, Julio'
'Jim\'enez-Halla, J \'Oscar C'
'Flores-\'Alamo, Marcos'
'Tamar\'iz, Joaqu\'in'
'Delgado, Francisco'
'V\'azquez, Miguel A'

_publ_section_title
;
 Synthesis of novel polysubstituted N-benzyl-1H-pyrroles via a cascade
 reaction of alkynyl Fischer carbenes with \a-imino glycine methyl esters.
;
_journal_issue 48
_journal_name_full 'Organic &amp; biomolecular chemistry'
_journal_page_first 11753
_journal_page_last 11760
_journal_paper_doi 10.1039/c5ob01655j
_journal_volume 13
_journal_year 2015
_chemical_compound_source 'synthesis as described'
_chemical_formula_moiety 'C22 H22 F1 N1 O4'
_chemical_formula_sum 'C22 H22 F N O4'
_chemical_formula_weight 383.41
_chemical_name_systematic
;
 Methyl 5-ethoxy-1-(4-fluorobenzyl)-3-(4-methoxyphenyl)
 -pyrrole-2-carboxylate
;
_space_group_crystal_system monoclinic
_space_group_IT_number 14
_space_group_name_Hall '-P 2ybc'
_space_group_name_H-M_alt 'P 1 21/c 1'
_symmetry_space_group_name_Hall '-P 2ybc'
_symmetry_space_group_name_H-M 'P 1 21/c 1'
_atom_sites_solution_hydrogens geom
_atom_sites_solution_primary direct
_atom_sites_solution_secondary difmap
_audit_conform_dict_location ftp://ftp.iucr.org/pub/cif_core.dic
_audit_conform_dict_name cif_core.dic
_audit_conform_dict_version 2.4
_audit_creation_date 2013-05-29T19:16:55-00:00
_audit_creation_method 'WinGX routine CIF_UPDATE'
_audit_update_record
;
2013-11-06 deposited with the CCDC.
2015-10-13 downloaded from the CCDC.
;
_cell_angle_alpha 90
_cell_angle_beta 92.206(5)
_cell_angle_gamma 90
_cell_formula_units_Z 4
_cell_length_a 23.3264(13)
_cell_length_b 8.0732(5)
_cell_length_c 10.6434(6)
_cell_measurement_reflns_used 2461
_cell_measurement_temperature 298(2)
_cell_measurement_theta_max 26
_cell_measurement_theta_min 3.4892
_cell_measurement_wavelength 0.71073
_cell_volume 2002.9(2)
_computing_cell_refinement
;
        CrysAlisPro, Agilent Technologies,
        Version 1.171.35.19 (release 27-10-2011 CrysAlis171 .NET)
        (compiled Oct 27 2011,15:02:11)
;
_computing_data_collection
;
        CrysAlisPro, Agilent Technologies,
        Version 1.171.35.19 (release 27-10-2011 CrysAlis171 .NET)
        (compiled Oct 27 2011,15:02:11)
;
_computing_data_reduction
;
        CrysAlisPro, Agilent Technologies,
        Version 1.171.35.19 (release 27-10-2011 CrysAlis171 .NET)
        (compiled Oct 27 2011,15:02:11)
;
_computing_molecular_graphics 'Ortep-3 for Windows (Farrugia, 1997)'
_computing_publication_material 'WinGX publication routines (Farrugia, 1999)'
_computing_structure_refinement 'SHELXL-97 (Sheldrick, 2008)'
_diffrn_ambient_temperature 298(2)
_diffrn_detector_area_resol_mean 10.4685
_diffrn_measured_fraction_theta_full 0.995
_diffrn_measured_fraction_theta_max 0.995
_diffrn_measurement_device_type 'Xcalibur, Atlas, Gemini'
_diffrn_measurement_method '\w scans'
_diffrn_orient_matrix_UB_11 -0.0299171
_diffrn_orient_matrix_UB_12 -0.0150744
_diffrn_orient_matrix_UB_13 -0.0065986
_diffrn_orient_matrix_UB_21 -0.0054875
_diffrn_orient_matrix_UB_22 0.075394
_diffrn_orient_matrix_UB_23 0.0315218
_diffrn_orient_matrix_UB_31 -0.0008985
_diffrn_orient_matrix_UB_32 0.0424656
_diffrn_orient_matrix_UB_33 -0.058421
_diffrn_radiation_monochromator graphite
_diffrn_radiation_probe x-ray
_diffrn_radiation_type MoK\a
_diffrn_radiation_wavelength 0.71073
_diffrn_reflns_av_R_equivalents 0.0239
_diffrn_reflns_av_unetI/netI 0.0331
_diffrn_reflns_limit_h_max 27
_diffrn_reflns_limit_h_min -28
_diffrn_reflns_limit_k_max 7
_diffrn_reflns_limit_k_min -9
_diffrn_reflns_limit_l_max 10
_diffrn_reflns_limit_l_min -12
_diffrn_reflns_number 8362
_diffrn_reflns_theta_full 25.34
_diffrn_reflns_theta_max 25.34
_diffrn_reflns_theta_min 3.5
_exptl_absorpt_coefficient_mu 0.093
_exptl_absorpt_correction_T_max 0.975
_exptl_absorpt_correction_T_min 0.963
_exptl_absorpt_correction_type analytical
_exptl_absorpt_process_details
;
        CrysAlisPro, Agilent Technologies,
        Version 1.171.35.19 (release 27-10-2011 CrysAlis171 .NET)
        (compiled Oct 27 2011,15:02:11)
Analytical numeric absorption correction using a multifaceted crystal
                        model based on expressions derived by R.C. Clark & J.S.
        (Clark, R. C. & Reid, J. S. (1995). Acta Cryst. A51, 887-897)
;
_exptl_crystal_colour colorless
_exptl_crystal_density_diffrn 1.271
_exptl_crystal_density_method 'not measured'
_exptl_crystal_description prism
_exptl_crystal_F_000 808
_exptl_crystal_size_max 0.5097
_exptl_crystal_size_mid 0.3157
_exptl_crystal_size_min 0.2954
_refine_diff_density_max 0.233
_refine_diff_density_min -0.165
_refine_diff_density_rms 0.03
_refine_ls_extinction_coef 0.044(3)
_refine_ls_extinction_expression Fc^*^=kFc[1+0.001xFc^2^\l^3^/sin(2\q)]^-1/4^
_refine_ls_extinction_method SHELXL
_refine_ls_goodness_of_fit_ref 1.026
_refine_ls_hydrogen_treatment constr
_refine_ls_matrix_type full
_refine_ls_number_parameters 257
_refine_ls_number_reflns 3644
_refine_ls_number_restraints 0
_refine_ls_restrained_S_all 1.026
_refine_ls_R_factor_all 0.0749
_refine_ls_R_factor_gt 0.0486
_refine_ls_shift/su_max 0
_refine_ls_shift/su_mean 0
_refine_ls_structure_factor_coef Fsqd
_refine_ls_weighting_details 'calc w=1/[\s^2^(Fo^2^)+(0.0543P)^2^+0.5652P] where P=(Fo^2^+2Fc^2^)/3'
_refine_ls_weighting_scheme calc
_refine_ls_wR_factor_gt 0.1156
_refine_ls_wR_factor_ref 0.1308
_reflns_number_gt 2573
_reflns_number_total 3644
_reflns_threshold_expression >2\s(I)
_cod_data_source_file c5ob01655j2.cif
_cod_data_source_block rx-37
_cod_depositor_comments 'Adding full bibliography for 7154750.cif.'
_cod_database_code 7154750

loop_
_space_group_symop_operation_xyz
'x, y, z'
'-x, y+1/2, -z+1/2'
'-x, -y, -z'
'x, -y-1/2, z-1/2'

loop_
_atom_site_label
_atom_site_type_symbol
_atom_site_fract_x
_atom_site_fract_y
_atom_site_fract_z
_atom_site_U_iso_or_equiv
_atom_site_adp_type
_atom_site_occupancy
_atom_site_symmetry_multiplicity
_atom_site_calc_flag
_atom_site_refinement_flags
C2 C 0.26884(8) -0.1419(2) 0.30967(17) 0.0441(5) Uani 1 1 d .
C3 C 0.29742(8) 0.0064(2) 0.33614(16) 0.0429(5) Uani 1 1 d .
C4 C 0.27113(8) 0.1303(2) 0.26057(17) 0.0472(5) Uani 1 1 d .
H4 H 0.2814 0.2415 0.2581 0.057 Uiso 1 1 calc R
C5 C 0.22751(8) 0.0560(2) 0.19129(17) 0.0465(5) Uani 1 1 d .
C6 C 0.18196(9) -0.2203(3) 0.16257(18) 0.0550(5) Uani 1 1 d .
H6A H 0.1988 -0.3293 0.1531 0.066 Uiso 1 1 calc R
H6B H 0.1704 -0.1804 0.0794 0.066 Uiso 1 1 calc R
C7 C 0.12960(9) -0.2347(3) 0.24070(18) 0.0539(5) Uani 1 1 d .
C8 C 0.12051(10) -0.3734(3) 0.3131(2) 0.0742(7) Uani 1 1 d .
H8 H 0.1472 -0.4591 0.3134 0.089 Uiso 1 1 calc R
C9 C 0.07279(12) -0.3878(4) 0.3849(3) 0.0942(9) Uani 1 1 d .
H9 H 0.0669 -0.4821 0.4329 0.113 Uiso 1 1 calc R
C10 C 0.03518(11) -0.2624(5) 0.3837(3) 0.0927(9) Uani 1 1 d .
C12 C 0.04205(11) -0.1218(4) 0.3165(3) 0.0930(9) Uani 1 1 d .
H12 H 0.0155 -0.036 0.3194 0.112 Uiso 1 1 calc R
C13 C 0.08969(10) -0.1092(3) 0.2436(2) 0.0749(7) Uani 1 1 d .
H13 H 0.0948 -0.0145 0.1956 0.09 Uiso 1 1 calc R
C14 C 0.28160(8) -0.3088(2) 0.35065(19) 0.0499(5) Uani 1 1 d .
C17 C 0.34232(11) -0.4679(3) 0.4884(2) 0.0732(7) Uani 1 1 d .
H17A H 0.3086 -0.5346 0.497 0.11 Uiso 1 1 calc R
H17B H 0.3602 -0.4484 0.5698 0.11 Uiso 1 1 calc R
H17C H 0.3687 -0.5245 0.4363 0.11 Uiso 1 1 calc R
C18 C 0.34637(8) 0.0417(2) 0.42421(16) 0.0427(4) Uani 1 1 d .
C19 C 0.39401(8) 0.1244(2) 0.38274(18) 0.0498(5) Uani 1 1 d .
H19 H 0.3953 0.1526 0.2982 0.06 Uiso 1 1 calc R
C20 C 0.43987(8) 0.1667(3) 0.4630(2) 0.0547(5) Uani 1 1 d .
H20 H 0.4715 0.2216 0.4322 0.066 Uiso 1 1 calc R
C21 C 0.43834(8) 0.1270(3) 0.58825(19) 0.0525(5) Uani 1 1 d .
C23 C 0.52825(11) 0.2559(4) 0.6403(3) 0.0915(9) Uani 1 1 d .
H23A H 0.5469 0.1997 0.5737 0.137 Uiso 1 1 calc R
H23B H 0.5548 0.2696 0.7107 0.137 Uiso 1 1 calc R
H23C H 0.5153 0.3626 0.6112 0.137 Uiso 1 1 calc R
C24 C 0.39068(9) 0.0454(3) 0.63201(18) 0.0542(5) Uani 1 1 d .
H24 H 0.3893 0.0185 0.7168 0.065 Uiso 1 1 calc R
C25 C 0.34573(8) 0.0042(2) 0.55176(18) 0.0497(5) Uani 1 1 d .
H25 H 0.3141 -0.05 0.5831 0.06 Uiso 1 1 calc R
C27 C 0.19857(10) 0.2828(3) 0.0683(2) 0.0680(6) Uani 1 1 d .
H27A H 0.2347 0.2889 0.0264 0.082 Uiso 1 1 calc R
H27B H 0.201 0.3547 0.1414 0.082 Uiso 1 1 calc R
C28 C 0.15153(11) 0.3383(4) -0.0179(3) 0.0850(8) Uani 1 1 d .
H28A H 0.1488 0.2657 -0.0893 0.127 Uiso 1 1 calc R
H28B H 0.1591 0.4491 -0.0455 0.127 Uiso 1 1 calc R
H28C H 0.1161 0.3362 0.025 0.127 Uiso 1 1 calc R
O15 O 0.25767(8) -0.4335(2) 0.31609(19) 0.0888(6) Uani 1 1 d .
O16 O 0.32662(7) -0.31358(18) 0.43187(16) 0.0759(5) Uani 1 1 d .
O22 O 0.48068(6) 0.1612(2) 0.67734(14) 0.0747(5) Uani 1 1 d .
O26 O 0.18844(6) 0.11618(18) 0.10708(13) 0.0587(4) Uani 1 1 d .
N1 N 0.22549(6) -0.10803(19) 0.21804(14) 0.0469(4) Uani 1 1 d .
F11 F -0.01182(8) -0.2747(3) 0.4556(2) 0.1504(9) Uani 1 1 d .

loop_
_atom_site_aniso_label
_atom_site_aniso_U_11
_atom_site_aniso_U_22
_atom_site_aniso_U_33
_atom_site_aniso_U_23
_atom_site_aniso_U_13
_atom_site_aniso_U_12
C2 0.0467(11) 0.0386(10) 0.0473(10) 0.0026(8) 0.0071(8) -0.0001(9)
C3 0.0449(10) 0.0388(10) 0.0455(10) 0.0000(8) 0.0086(8) -0.0003(8)
C4 0.0478(11) 0.0381(11) 0.0557(11) 0.0037(9) 0.0027(9) -0.0028(9)
C5 0.0458(11) 0.0449(11) 0.0491(10) 0.0062(9) 0.0035(9) -0.0001(9)
C6 0.0603(13) 0.0497(12) 0.0551(11) -0.0055(10) 0.0014(9) -0.0120(10)
C7 0.0503(12) 0.0538(13) 0.0570(12) -0.0027(10) -0.0064(9) -0.0121(10)
C8 0.0642(15) 0.0723(17) 0.0861(16) 0.0200(13) 0.0058(12) -0.0067(13)
C9 0.0687(17) 0.106(2) 0.108(2) 0.0422(18) 0.0119(15) -0.0120(17)
C10 0.0547(15) 0.116(3) 0.108(2) 0.0199(19) 0.0206(14) -0.0174(17)
C12 0.0589(16) 0.094(2) 0.127(2) 0.0088(19) 0.0161(15) 0.0038(15)
C13 0.0621(15) 0.0694(16) 0.0933(17) 0.0120(13) 0.0054(13) -0.0070(13)
C14 0.0495(11) 0.0411(12) 0.0601(12) 0.0021(9) 0.0128(9) -0.0003(9)
C17 0.0849(17) 0.0562(14) 0.0789(15) 0.0207(12) 0.0096(13) 0.0158(13)
C18 0.0438(10) 0.0360(10) 0.0486(10) 0.0001(8) 0.0041(8) 0.0050(8)
C19 0.0517(12) 0.0445(11) 0.0534(11) 0.0059(9) 0.0059(9) -0.0014(9)
C20 0.0450(11) 0.0497(12) 0.0697(13) -0.0022(10) 0.0077(10) -0.0034(9)
C21 0.0468(11) 0.0497(12) 0.0607(12) -0.0149(10) -0.0027(9) 0.0095(9)
C23 0.0653(16) 0.0817(19) 0.126(2) -0.0256(17) -0.0187(15) -0.0134(14)
C24 0.0557(12) 0.0602(13) 0.0469(11) -0.0025(10) 0.0044(9) 0.0092(11)
C25 0.0468(11) 0.0497(12) 0.0530(11) -0.0008(9) 0.0089(9) 0.0013(9)
C27 0.0681(14) 0.0564(14) 0.0787(15) 0.0205(12) -0.0077(12) -0.0062(11)
C28 0.0747(17) 0.0820(18) 0.0968(18) 0.0295(15) -0.0152(14) -0.0007(14)
O15 0.0875(12) 0.0412(9) 0.1357(16) 0.0055(10) -0.0221(11) -0.0088(9)
O16 0.0936(12) 0.0426(9) 0.0895(11) 0.0115(8) -0.0237(9) 0.0032(8)
O22 0.0577(9) 0.0894(12) 0.0762(10) -0.0231(9) -0.0106(8) -0.0010(9)
O26 0.0564(9) 0.0543(9) 0.0644(9) 0.0146(7) -0.0096(7) -0.0091(7)
N1 0.0471(9) 0.0404(9) 0.0532(9) 0.0016(7) 0.0039(7) -0.0063(7)
F11 0.0803(12) 0.187(2) 0.188(2) 0.0446(17) 0.0626(12) -0.0041(13)

loop_
_atom_type_symbol
_atom_type_description
_atom_type_scat_dispersion_real
_atom_type_scat_dispersion_imag
_atom_type_scat_source
C C 0.0033 0.0016 'International Tables Vol C Tables 4.2.6.8 and 6.1.1.4'
H H 0 0 'International Tables Vol C Tables 4.2.6.8 and 6.1.1.4'
O O 0.0106 0.006 'International Tables Vol C Tables 4.2.6.8 and 6.1.1.4'
N N 0.0061 0.0033 'International Tables Vol C Tables 4.2.6.8 and 6.1.1.4'
F F 0.0171 0.0103 'International Tables Vol C Tables 4.2.6.8 and 6.1.1.4'

loop_
_exptl_crystal_face_index_h
_exptl_crystal_face_index_k
_exptl_crystal_face_index_l
_exptl_crystal_face_perp_dist
-33 0 0 0.1477
33 0 0 0.1477
1 5 -13 0.1985
-1 -5 13 0.1985
1 -8 -10 0.1579
-1 8 10 0.1579

loop_
_geom_angle_atom_site_label_1
_geom_angle_atom_site_label_2
_geom_angle_atom_site_label_3
_geom_angle
C3 C2 N1 107.41(16)
C3 C2 C14 130.46(17)
N1 C2 C14 121.74(17)
C2 C3 C4 107.46(16)
C2 C3 C18 130.27(17)
C4 C3 C18 122.26(16)
C5 C4 C3 107.09(17)
C5 C4 H4 126.5
C3 C4 H4 126.5
O26 C5 N1 117.71(17)
O26 C5 C4 132.08(18)
N1 C5 C4 110.21(16)
N1 C6 C7 112.85(15)
N1 C6 H6A 109
C7 C6 H6A 109
N1 C6 H6B 109
C7 C6 H6B 109
H6A C6 H6B 107.8
C13 C7 C8 117.8(2)
C13 C7 C6 121.2(2)
C8 C7 C6 121.0(2)
C9 C8 C7 121.5(3)
C9 C8 H8 119.3
C7 C8 H8 119.3
C10 C9 C8 118.3(3)
C10 C9 H9 120.9
C8 C9 H9 120.9
C9 C10 C12 123.2(2)
C9 C10 F11 118.7(3)
C12 C10 F11 118.1(3)
C10 C12 C13 118.1(3)
C10 C12 H12 120.9
C13 C12 H12 120.9
C7 C13 C12 121.1(2)
C7 C13 H13 119.4
C12 C13 H13 119.4
O15 C14 O16 121.22(19)
O15 C14 C2 127.0(2)
O16 C14 C2 111.77(17)
O16 C17 H17A 109.5
O16 C17 H17B 109.5
H17A C17 H17B 109.5
O16 C17 H17C 109.5
H17A C17 H17C 109.5
H17B C17 H17C 109.5
C19 C18 C25 117.09(17)
C19 C18 C3 120.12(16)
C25 C18 C3 122.68(16)
C18 C19 C20 122.20(18)
C18 C19 H19 118.9
C20 C19 H19 118.9
C21 C20 C19 119.52(19)
C21 C20 H20 120.2
C19 C20 H20 120.2
O22 C21 C20 125.4(2)
O22 C21 C24 115.38(18)
C20 C21 C24 119.19(18)
O22 C23 H23A 109.5
O22 C23 H23B 109.5
H23A C23 H23B 109.5
O22 C23 H23C 109.5
H23A C23 H23C 109.5
H23B C23 H23C 109.5
C25 C24 C21 120.71(18)
C25 C24 H24 119.6
C21 C24 H24 119.6
C24 C25 C18 121.29(18)
C24 C25 H25 119.4
C18 C25 H25 119.4
O26 C27 C28 109.79(19)
O26 C27 H27A 109.7
C28 C27 H27A 109.7
O26 C27 H27B 109.7
C28 C27 H27B 109.7
H27A C27 H27B 108.2
C27 C28 H28A 109.5
C27 C28 H28B 109.5
H28A C28 H28B 109.5
C27 C28 H28C 109.5
H28A C28 H28C 109.5
H28B C28 H28C 109.5
C14 O16 C17 118.81(18)
C21 O22 C23 117.87(19)
C5 O26 C27 114.66(15)
C5 N1 C2 107.82(15)
C5 N1 C6 123.21(16)
C2 N1 C6 128.87(16)

loop_
_geom_bond_atom_site_label_1
_geom_bond_atom_site_label_2
_geom_bond_distance
C2 C3 1.394(3)
C2 N1 1.404(2)
C2 C14 1.443(3)
C3 C4 1.409(3)
C3 C18 1.477(3)
C4 C5 1.371(3)
C4 H4 0.93
C5 O26 1.344(2)
C5 N1 1.356(2)
C6 N1 1.468(2)
C6 C7 1.508(3)
C6 H6A 0.97
C6 H6B 0.97
C7 C13 1.377(3)
C7 C8 1.380(3)
C8 C9 1.379(3)
C8 H8 0.93
C9 C10 1.339(4)
C9 H9 0.93
C10 C12 1.355(4)
C10 F11 1.364(3)
C12 C13 1.384(3)
C12 H12 0.93
C13 H13 0.93
C14 O15 1.202(2)
C14 O16 1.335(2)
C17 O16 1.425(3)
C17 H17A 0.96
C17 H17B 0.96
C17 H17C 0.96
C18 C19 1.383(3)
C18 C25 1.392(3)
C19 C20 1.385(3)
C19 H19 0.93
C20 C21 1.373(3)
C20 H20 0.93
C21 O22 1.371(2)
C21 C24 1.388(3)
C23 O22 1.416(3)
C23 H23A 0.96
C23 H23B 0.96
C23 H23C 0.96
C24 C25 1.368(3)
C24 H24 0.93
C25 H25 0.93
C27 O26 1.429(3)
C27 C28 1.473(3)
C27 H27A 0.97
C27 H27B 0.97
C28 H28A 0.96
C28 H28B 0.96
C28 H28C 0.96

loop_
_geom_torsion_atom_site_label_1
_geom_torsion_atom_site_label_2
_geom_torsion_atom_site_label_3
_geom_torsion_atom_site_label_4
_geom_torsion
N1 C2 C3 C4 0.2(2)
C14 C2 C3 C4 173.05(18)
N1 C2 C3 C18 -179.69(16)
C14 C2 C3 C18 -6.8(3)
C2 C3 C4 C5 0.3(2)
C18 C3 C4 C5 -179.75(16)
C3 C4 C5 O26 178.51(19)
C3 C4 C5 N1 -0.8(2)
N1 C6 C7 C13 74.8(3)
N1 C6 C7 C8 -104.3(2)
C13 C7 C8 C9 0.8(4)
C6 C7 C8 C9 180.0(2)
C7 C8 C9 C10 -0.5(4)
C8 C9 C10 C12 -0.7(5)
C8 C9 C10 F11 -179.3(3)
C9 C10 C12 C13 1.5(5)
F11 C10 C12 C13 -180.0(3)
C8 C7 C13 C12 0.0(4)
C6 C7 C13 C12 -179.2(2)
C10 C12 C13 C7 -1.1(4)
C3 C2 C14 O15 -173.5(2)
N1 C2 C14 O15 -1.5(3)
C3 C2 C14 O16 3.9(3)
N1 C2 C14 O16 175.90(16)
C2 C3 C18 C19 128.4(2)
C4 C3 C18 C19 -51.5(2)
C2 C3 C18 C25 -55.7(3)
C4 C3 C18 C25 124.4(2)
C25 C18 C19 C20 1.0(3)
C3 C18 C19 C20 177.13(17)
C18 C19 C20 C21 -0.5(3)
C19 C20 C21 O22 179.88(19)
C19 C20 C21 C24 -0.2(3)
O22 C21 C24 C25 -179.79(18)
C20 C21 C24 C25 0.2(3)
C21 C24 C25 C18 0.3(3)
C19 C18 C25 C24 -0.9(3)
C3 C18 C25 C24 -176.93(18)
O15 C14 O16 C17 -6.9(3)
C2 C14 O16 C17 175.55(18)
C20 C21 O22 C23 4.9(3)
C24 C21 O22 C23 -175.0(2)
N1 C5 O26 C27 -170.42(18)
C4 C5 O26 C27 10.3(3)
C28 C27 O26 C5 -176.78(19)
O26 C5 N1 C2 -178.50(15)
C4 C5 N1 C2 0.9(2)
O26 C5 N1 C6 -1.9(3)
C4 C5 N1 C6 177.54(16)
C3 C2 N1 C5 -0.7(2)
C14 C2 N1 C5 -174.29(16)
C3 C2 N1 C6 -177.04(17)
C14 C2 N1 C6 9.4(3)
C7 C6 N1 C5 -91.1(2)
C7 C6 N1 C2 84.8(2)
